data_2211143
loop_
_publ_author_name
'Tian-Jun Lou'
'Yong-Fang Li'
'Yong Zhu'

_publ_section_title
<i>catena</i>-Poly[bis{<i>N</i>-(2-pyridylmethyl)imidazole-\k<i>N</i>}(\m-sulfato-\k^2^<i>O</i>,<i>O</i>')diaquacobalt(II)]
_journal_coeditor_code OB2072
_journal_issue 11
_journal_name_full 'Acta Crystallographica Section E'
_journal_page_first m2832
_journal_page_last m2834
_journal_paper_doi 10.1107/S1600536806040050
_journal_volume 62
_journal_year 2006
_chemical_formula_iupac '[Co (C9 H9 N3)2 (H2 O)2 (S O4)]'
_chemical_formula_moiety 'C18 H22 Co N6 O6 S'
_chemical_formula_sum 'C18 H22 Co N6 O6 S'
_chemical_formula_weight 509.41
_chemical_name_systematic
;
catena-Poly[bis{N-(2-pyridylmethyl)imidazole-\kN}(\m-sulfato-
\k^2^O,O')diaquacobalt(II)]
;
_space_group_IT_number 60
_symmetry_cell_setting orthorhombic
_symmetry_space_group_name_Hall '-P 2n 2ab'
_symmetry_space_group_name_H-M 'P b c n'
_atom_sites_solution_hydrogens geom
_atom_sites_solution_primary direct
_atom_sites_solution_secondary difmap
_audit_creation_method SHELXL97
_cell_angle_alpha 90.00
_cell_angle_beta 90.00
_cell_angle_gamma 90.00
_cell_formula_units_Z 4
_cell_length_a 19.8990(17)
_cell_length_b 9.1119(8)
_cell_length_c 12.2503(10)
_cell_measurement_reflns_used 7756
_cell_measurement_temperature 291(2)
_cell_measurement_theta_max 28.26
_cell_measurement_theta_min 2.46
_cell_volume 2221.2(3)
_computing_cell_refinement 'SAINT (Bruker, 1998)'
_computing_data_collection 'SMART (Bruker, 1998)'
_computing_data_reduction SAINT
_computing_molecular_graphics 'SHELXTL (Sheldrick, 1997b)'
_computing_publication_material SHELXTL
_computing_structure_refinement 'SHELXL97 (Sheldrick, 1997a)'
_computing_structure_solution 'SHELXS97 (Sheldrick, 1997a)'
_diffrn_ambient_temperature 291(2)
_diffrn_measured_fraction_theta_full 0.999
_diffrn_measured_fraction_theta_max 0.999
_diffrn_measurement_device_type 'Bruker SMART CCD area-detector'
_diffrn_measurement_method '\f and \w'
_diffrn_radiation_monochromator graphite
_diffrn_radiation_source 'fine-focus sealed tube'
_diffrn_radiation_type MoK\a
_diffrn_radiation_wavelength 0.71073
_diffrn_reflns_av_R_equivalents 0.0195
_diffrn_reflns_av_sigmaI/netI 0.0120
_diffrn_reflns_limit_h_max 25
_diffrn_reflns_limit_h_min -25
_diffrn_reflns_limit_k_max 11
_diffrn_reflns_limit_k_min -11
_diffrn_reflns_limit_l_max 15
_diffrn_reflns_limit_l_min -15
_diffrn_reflns_number 18260
_diffrn_reflns_theta_full 27.49
_diffrn_reflns_theta_max 27.49
_diffrn_reflns_theta_min 2.46
_diffrn_standards_decay_% 0
_diffrn_standards_number 0
_exptl_absorpt_coefficient_mu 0.914
_exptl_absorpt_correction_T_max 0.7768
_exptl_absorpt_correction_T_min 0.6876
_exptl_absorpt_correction_type multi-scan
_exptl_absorpt_process_details '(SADABS; Sheldrick, 1996)'
_exptl_crystal_colour yellow
_exptl_crystal_density_diffrn 1.523
_exptl_crystal_density_method 'not measured'
_exptl_crystal_description block
_exptl_crystal_F_000 1052
_exptl_crystal_size_max 0.44
_exptl_crystal_size_mid 0.36
_exptl_crystal_size_min 0.29
_refine_diff_density_max 0.235
_refine_diff_density_min -0.314
_refine_ls_extinction_method none
_refine_ls_goodness_of_fit_ref 1.049
_refine_ls_hydrogen_treatment mixed
_refine_ls_matrix_type full
_refine_ls_number_parameters 156
_refine_ls_number_reflns 2546
_refine_ls_number_restraints 3
_refine_ls_restrained_S_all 1.051
_refine_ls_R_factor_all 0.0315
_refine_ls_R_factor_gt 0.0252
_refine_ls_shift/su_max 0.000
_refine_ls_shift/su_mean 0.000
_refine_ls_structure_factor_coef Fsqd
_refine_ls_weighting_details 'calc w = 1/[\s^2^(Fo^2^)+(0.0319P)^2^+0.9975P] where P=(Fo^2^+2Fc^2^)/3'
_refine_ls_weighting_scheme calc
_refine_ls_wR_factor_gt 0.0645
_refine_ls_wR_factor_ref 0.0692
_reflns_number_gt 2184
_reflns_number_total 2546
_reflns_threshold_expression I>2\s(I)
_cod_data_source_file ob2072.cif
_cod_data_source_block I
_cod_depositor_comments
;
The following automatic conversions were performed:
'_symmetry_cell_setting' value 'Orthorhombic' changed to 'orthorhombic'
according to '/home/saulius/struct/CIF-dictionaries/cif_core.dic'
dictionary named 'cif_core.dic' version 2.4.1 from 2010-06-29.

Automatic conversion script
Id: cif_fix_enum 1527 2010-12-29 10:47:43Z saulius 

The following automatic conversions were performed:

'_symmetry_cell_setting' value 'Orthorhombic' changed to
'orthorhombic' according to
/home/saulius/struct/CIF-dictionaries/cif_core.dic dictionary named
'cif_core.dic' version 2.4.1 from 2010-06-29.

Automatic conversion script
Id: cif_fix_values 1715 2011-07-08 13:25:40Z adriana 
;
_cod_database_code 2211143
_cod_database_fobs_code 2211143

loop_
_symmetry_equiv_pos_as_xyz
'x, y, z'
'-x+1/2, -y+1/2, z+1/2'
'-x, y, -z+1/2'
'x+1/2, -y+1/2, -z'
'-x, -y, -z'
'x-1/2, y-1/2, -z-1/2'
'x, -y, z-1/2'
'-x-1/2, y-1/2, z'

loop_
_atom_site_type_symbol
_atom_site_label
_atom_site_fract_x
_atom_site_fract_y
_atom_site_fract_z
_atom_site_U_iso_or_equiv
_atom_site_adp_type
_atom_site_calc_flag
_atom_site_refinement_flags
_atom_site_occupancy
Co Co1 0.0000 0.0000 0.5000 0.02260(9) Uani d S 1
S S1 0.0000 0.15838(5) 0.2500 0.02784(13) Uani d S 1
O O1 0.02686(5) 0.06275(11) 0.33813(8) 0.0291(2) Uani d . 1
O O2 0.05468(7) 0.25025(12) 0.20701(9) 0.0465(3) Uani d . 1
O O3 -0.09417(6) 0.11268(14) 0.47636(10) 0.0407(3) Uani d D 1
N N1 0.04398(6) 0.19203(13) 0.56459(9) 0.0284(3) Uani d . 1
N N2 0.08122(6) 0.35285(13) 0.68491(9) 0.0294(3) Uani d . 1
N N3 0.18619(8) 0.3017(2) 0.90174(14) 0.0589(5) Uani d . 1
C C1 0.06311(7) 0.21246(16) 0.66704(12) 0.0286(3) Uani d . 1
H H1 0.0639 0.1392 0.7199 0.034 Uiso calc R 1
C C2 0.05077(9) 0.32689(17) 0.51481(12) 0.0361(4) Uani d . 1
H H2 0.0411 0.3464 0.4420 0.043 Uiso calc R 1
C C3 0.07359(9) 0.42650(17) 0.58766(13) 0.0389(4) Uani d . 1
H H3A 0.0824 0.5252 0.5746 0.047 Uiso calc R 1
C C4 0.10143(8) 0.41573(18) 0.79025(13) 0.0356(3) Uani d . 1
H H4A 0.0736 0.3742 0.8475 0.043 Uiso calc R 1
H H4B 0.0936 0.5208 0.7889 0.043 Uiso calc R 1
C C5 0.17443(8) 0.38725(18) 0.81676(13) 0.0359(3) Uani d . 1
C C6 0.22562(12) 0.4479(3) 0.7552(2) 0.0682(6) Uani d . 1
H H6 0.2158 0.5062 0.6950 0.082 Uiso calc R 1
C C7 0.29124(12) 0.4212(4) 0.7841(3) 0.0907(9) Uani d . 1
H H7 0.3263 0.4596 0.7428 0.109 Uiso calc R 1
C C8 0.30417(12) 0.3392(4) 0.8724(3) 0.0935(9) Uani d . 1
H H8 0.3482 0.3231 0.8951 0.112 Uiso calc R 1
C C9 0.25149(14) 0.2798(4) 0.9282(3) 0.0917(9) Uani d . 1
H H9 0.2610 0.2207 0.9881 0.110 Uiso calc R 1
H H1W -0.1165(11) 0.158(2) 0.5244(13) 0.073(8) Uiso d D 1
H H2W -0.0871(11) 0.161(2) 0.4186(11) 0.065(7) Uiso d D 1

loop_
_atom_site_aniso_label
_atom_site_aniso_U_11
_atom_site_aniso_U_22
_atom_site_aniso_U_33
_atom_site_aniso_U_12
_atom_site_aniso_U_13
_atom_site_aniso_U_23
Co1 0.02981(15) 0.02095(14) 0.01705(14) -0.00044(10) -0.00111(10) -0.00004(9)
S1 0.0469(3) 0.0203(2) 0.0163(2) 0.000 -0.00221(19) 0.000
O1 0.0404(6) 0.0284(5) 0.0184(5) 0.0024(4) -0.0006(4) 0.0029(4)
O2 0.0756(9) 0.0360(6) 0.0277(6) -0.0247(6) -0.0031(6) 0.0036(5)
O3 0.0415(6) 0.0451(7) 0.0355(6) 0.0109(5) 0.0030(5) 0.0015(6)
N1 0.0358(6) 0.0248(6) 0.0246(6) -0.0022(5) -0.0002(5) -0.0001(5)
N2 0.0350(6) 0.0268(6) 0.0264(6) -0.0004(5) -0.0035(5) -0.0035(5)
N3 0.0461(9) 0.0758(12) 0.0549(10) 0.0000(8) -0.0072(7) 0.0186(9)
C1 0.0341(7) 0.0263(7) 0.0253(7) -0.0016(6) -0.0018(6) 0.0016(6)
C2 0.0519(10) 0.0304(8) 0.0260(7) -0.0063(7) -0.0045(7) 0.0048(6)
C3 0.0560(10) 0.0248(7) 0.0359(8) -0.0060(7) -0.0052(7) 0.0042(6)
C4 0.0384(8) 0.0379(8) 0.0305(7) 0.0012(7) -0.0041(6) -0.0108(7)
C5 0.0363(8) 0.0368(8) 0.0346(8) -0.0073(7) -0.0026(6) -0.0074(7)
C6 0.0523(12) 0.0822(16) 0.0703(15) -0.0189(12) 0.0056(10) 0.0143(12)
C7 0.0415(12) 0.107(2) 0.124(2) -0.0233(14) 0.0126(14) -0.003(2)
C8 0.0380(12) 0.119(3) 0.123(3) 0.0017(14) -0.0222(14) -0.012(2)
C9 0.0639(15) 0.121(2) 0.090(2) 0.0141(16) -0.0266(14) 0.0267(18)

loop_
_atom_type_symbol
_atom_type_description
_atom_type_scat_dispersion_real
_atom_type_scat_dispersion_imag
_atom_type_scat_source
C C 0.0033 0.0016 'International Tables Vol C Tables 4.2.6.8 and 6.1.1.4'
H H 0.0000 0.0000 'International Tables Vol C Tables 4.2.6.8 and 6.1.1.4'
N N 0.0061 0.0033 'International Tables Vol C Tables 4.2.6.8 and 6.1.1.4'
O O 0.0106 0.0060 'International Tables Vol C Tables 4.2.6.8 and 6.1.1.4'
S S 0.1246 0.1234 'International Tables Vol C Tables 4.2.6.8 and 6.1.1.4'
Co Co 0.3494 0.9721 'International Tables Vol C Tables 4.2.6.8 and 6.1.1.4'

loop_
_geom_angle_atom_site_label_1
_geom_angle_atom_site_label_2
_geom_angle_atom_site_label_3
_geom_angle_site_symmetry_1
_geom_angle_site_symmetry_3
_geom_angle
_geom_angle_publ_flag
N1 Co1 N1 5_556 . 180.00(4) ?
N1 Co1 O1 5_556 5_556 91.28(4) yes
N1 Co1 O1 . 5_556 88.72(4) ?
N1 Co1 O1 5_556 . 88.72(4) ?
N1 Co1 O1 . . 91.28(4) ?
O1 Co1 O1 5_556 . 180.0 ?
N1 Co1 O3 5_556 5_556 90.91(5) ?
N1 Co1 O3 . 5_556 89.09(5) ?
O1 Co1 O3 5_556 5_556 88.01(4) ?
O1 Co1 O3 . 5_556 91.99(4) ?
N1 Co1 O3 5_556 . 89.09(5) ?
N1 Co1 O3 . . 90.91(5) yes
O1 Co1 O3 5_556 . 91.99(4) ?
O1 Co1 O3 . . 88.01(4) yes
O3 Co1 O3 5_556 . 180.0 ?
O2 S1 O2 . 3 110.60(11) ?
O2 S1 O1 . 3 109.85(6) ?
O2 S1 O1 3 3 109.13(6) ?
O2 S1 O1 . . 109.13(6) ?
O2 S1 O1 3 . 109.85(6) ?
O1 S1 O1 3 . 108.24(8) ?
S1 O1 Co1 . . 137.94(6) ?
Co1 O3 H1W . . 126.5(16) ?
Co1 O3 H2W . . 102.5(15) ?
H1W O3 H2W . . 114.8(15) ?
C1 N1 C2 . . 105.40(12) ?
C1 N1 Co1 . . 126.22(10) ?
C2 N1 Co1 . . 127.88(10) ?
C1 N2 C3 . . 107.04(12) ?
C1 N2 C4 . . 125.93(13) ?
C3 N2 C4 . . 126.94(13) ?
C5 N3 C9 . . 116.5(2) ?
N1 C1 N2 . . 111.37(12) ?
N1 C1 H1 . . 124.3 ?
N2 C1 H1 . . 124.3 ?
C3 C2 N1 . . 109.85(13) ?
C3 C2 H2 . . 125.1 ?
N1 C2 H2 . . 125.1 ?
C2 C3 N2 . . 106.33(13) ?
C2 C3 H3A . . 126.8 ?
N2 C3 H3A . . 126.8 ?
N2 C4 C5 . . 112.66(13) ?
N2 C4 H4A . . 109.1 ?
C5 C4 H4A . . 109.1 ?
N2 C4 H4B . . 109.1 ?
C5 C4 H4B . . 109.1 ?
H4A C4 H4B . . 107.8 ?
N3 C5 C6 . . 122.35(18) ?
N3 C5 C4 . . 116.16(15) ?
C6 C5 C4 . . 121.49(17) ?
C7 C6 C5 . . 119.2(2) ?
C7 C6 H6 . . 120.4 ?
C5 C6 H6 . . 120.4 ?
C8 C7 C6 . . 119.3(2) ?
C8 C7 H7 . . 120.3 ?
C6 C7 H7 . . 120.3 ?
C7 C8 C9 . . 118.6(2) ?
C7 C8 H8 . . 120.7 ?
C9 C8 H8 . . 120.7 ?
N3 C9 C8 . . 124.0(3) ?
N3 C9 H9 . . 118.0 ?
C8 C9 H9 . . 118.0 ?

loop_
_geom_bond_atom_site_label_1
_geom_bond_atom_site_label_2
_geom_bond_site_symmetry_2
_geom_bond_distance
_geom_bond_publ_flag
Co1 N1 5_556 2.1103(12) yes
Co1 N1 . 2.1103(12) ?
Co1 O1 5_556 2.1318(9) yes
Co1 O1 . 2.1318(9) ?
Co1 O3 5_556 2.1563(12) ?
Co1 O3 . 2.1563(12) yes
S1 O2 . 1.4704(12) yes
S1 O2 3 1.4704(12) ?
S1 O1 3 1.4868(10) yes
S1 O1 . 1.4868(10) ?
O3 H1W . 0.843(9) ?
O3 H2W . 0.845(9) ?
N1 C1 . 1.3247(18) ?
N1 C2 . 1.3785(19) ?
N2 C1 . 1.3469(18) ?
N2 C3 . 1.3758(19) ?
N2 C4 . 1.4682(18) ?
N3 C5 . 1.321(2) ?
N3 C9 . 1.354(3) ?
C1 H1 . 0.9300 ?
C2 C3 . 1.351(2) ?
C2 H2 . 0.9300 ?
C3 H3A . 0.9300 ?
C4 C5 . 1.511(2) ?
C4 H4A . 0.9700 ?
C4 H4B . 0.9700 ?
C5 C6 . 1.383(3) ?
C6 C7 . 1.375(3) ?
C6 H6 . 0.9300 ?
C7 C8 . 1.339(4) ?
C7 H7 . 0.9300 ?
C8 C9 . 1.364(4) ?
C8 H8 . 0.9300 ?
C9 H9 . 0.9300 ?

loop_
_geom_hbond_atom_site_label_D
_geom_hbond_atom_site_label_H
_geom_hbond_atom_site_label_A
_geom_hbond_site_symmetry_A
_geom_hbond_distance_DH
_geom_hbond_distance_HA
_geom_hbond_distance_DA
_geom_hbond_angle_DHA
_geom_hbond_publ_flag
O3 H2W S1 . 0.845(9) 2.696(14) 3.3726(12) 138(2) yes
O3 H2W O2 3 0.845(9) 1.856(9) 2.6897(17) 169(2) yes
O3 H1W N3 3_556 0.843(9) 2.114(12) 2.924(2) 161(2) yes

loop_
_geom_torsion_atom_site_label_1
_geom_torsion_atom_site_label_2
_geom_torsion_atom_site_label_3
_geom_torsion_atom_site_label_4
_geom_torsion_site_symmetry_1
_geom_torsion
O2 S1 O1 Co1 . 132.56(9)
O2 S1 O1 Co1 3 11.15(12)
O1 S1 O1 Co1 3 -107.91(10)
N1 Co1 O1 S1 5_556 96.97(10)
N1 Co1 O1 S1 . -83.03(10)
O3 Co1 O1 S1 5_556 -172.16(10)
O3 Co1 O1 S1 . 7.84(10)
O1 Co1 N1 C1 5_556 19.92(12)
O1 Co1 N1 C1 . -160.08(12)
O3 Co1 N1 C1 5_556 -68.11(12)
O3 Co1 N1 C1 . 111.89(12)
O1 Co1 N1 C2 5_556 -150.81(13)
O1 Co1 N1 C2 . 29.19(13)
O3 Co1 N1 C2 5_556 121.16(14)
O3 Co1 N1 C2 . -58.84(14)
C2 N1 C1 N2 . 0.38(17)
Co1 N1 C1 N2 . -172.04(10)
C3 N2 C1 N1 . -0.41(17)
C4 N2 C1 N1 . 176.40(13)
C1 N1 C2 C3 . -0.21(19)
Co1 N1 C2 C3 . 172.04(12)
N1 C2 C3 N2 . 0.0(2)
C1 N2 C3 C2 . 0.26(18)
C4 N2 C3 C2 . -176.51(15)
C1 N2 C4 C5 . 82.53(19)
C3 N2 C4 C5 . -101.29(18)
C9 N3 C5 C6 . 2.1(3)
C9 N3 C5 C4 . -177.8(2)
N2 C4 C5 N3 . -114.31(17)
N2 C4 C5 C6 . 65.8(2)
N3 C5 C6 C7 . -1.3(4)
C4 C5 C6 C7 . 178.6(2)
C5 C6 C7 C8 . -1.2(5)
C6 C7 C8 C9 . 2.6(5)
C5 N3 C9 C8 . -0.6(5)
C7 C8 C9 N3 . -1.8(5)
